data_7116995
loop_
_publ_author_name
'Ke Cao'
'Yawen Huang'
'Junxiao Yang'
'Ji Wu'

_publ_section_title
;
 Palladium catalyzed selective mono-arylation of o-carboranes via B-H
 activation
;
_journal_name_full Chem.Commun.
_journal_page_first 7257
_journal_paper_doi 10.1039/C5cc01331C
_journal_volume 51
_journal_year 2015
_chemical_formula_moiety 'C10 H20 B10'
_chemical_formula_sum 'C10 H20 B10'
_chemical_formula_weight 248.36
_space_group_crystal_system orthorhombic
_space_group_IT_number 61
_space_group_name_Hall '-P 2ac 2ab'
_space_group_name_H-M_alt 'P b c a'
_symmetry_space_group_name_Hall '-P 2ac 2ab'
_symmetry_space_group_name_H-M 'P b c a'
_atom_sites_solution_hydrogens geom
_atom_sites_solution_primary direct
_audit_creation_date 2015-01-14
_audit_creation_method
;
Olex2 1.2
(compiled 2015.01.12 svn.r3133 for OlexSys, GUI svn.r4987)
;
_audit_update_record
;
2015-01-15 deposited with the CCDC.
2015-03-24 downloaded from the CCDC.
;
_cell_angle_alpha 90
_cell_angle_beta 90
_cell_angle_gamma 90
_cell_formula_units_Z 8
_cell_length_a 24.322(5)
_cell_length_b 8.2628(8)
_cell_length_c 15.382(3)
_cell_measurement_reflns_used 831
_cell_measurement_temperature 294.17(10)
_cell_measurement_theta_max 17.7160
_cell_measurement_theta_min 3.7470
_cell_volume 3091.3(9)
_computing_cell_refinement
;
CrysAlisPro, Agilent Technologies,
Version 1.171.36.28 (release 01-02-2013 CrysAlis171 .NET)
(compiled Feb  1 2013,16:14:44)
;
_computing_data_collection
;
CrysAlisPro, Agilent Technologies,
Version 1.171.36.28 (release 01-02-2013 CrysAlis171 .NET)
(compiled Feb  1 2013,16:14:44)
;
_computing_data_reduction
;
CrysAlisPro, Agilent Technologies,
Version 1.171.36.28 (release 01-02-2013 CrysAlis171 .NET)
(compiled Feb  1 2013,16:14:44)
;
_computing_molecular_graphics 'Olex2 (Dolomanov et al., 2009)'
_computing_publication_material 'Olex2 (Dolomanov et al., 2009)'
_computing_structure_refinement 'ShelXL (Sheldrick, 2008)'
_computing_structure_solution 'ShelXS (Sheldrick, 2008)'
_diffrn_ambient_temperature 294.17(10)
_diffrn_detector_area_resol_mean 16.0733
_diffrn_measured_fraction_theta_full 0.993
_diffrn_measured_fraction_theta_max 0.993
_diffrn_measurement_details
;
  1 omega   72.00   97.20   1.2000   12.0000
omega____ theta____ kappa____ phi______ frames
    -       19.9508 -178.0000  120.0000 21

  2 omega  -14.00   36.40   1.2000   12.0000
omega____ theta____ kappa____ phi______ frames
    -       19.9508  -99.0000   90.0000 42

  3 omega  -49.00   33.80   1.2000   12.0000
omega____ theta____ kappa____ phi______ frames
    -       19.9508  -19.0000  120.0000 69
;
_diffrn_measurement_device_type 'SuperNova, Dual, Cu at zero, Eos'
_diffrn_measurement_method '\w scans'
_diffrn_orient_matrix_UB_11 0.0211610000
_diffrn_orient_matrix_UB_12 -0.0583454000
_diffrn_orient_matrix_UB_13 -0.0026349000
_diffrn_orient_matrix_UB_21 0.0083317000
_diffrn_orient_matrix_UB_22 0.0188696000
_diffrn_orient_matrix_UB_23 0.0432273000
_diffrn_orient_matrix_UB_31 -0.0182613000
_diffrn_orient_matrix_UB_32 -0.0598725000
_diffrn_orient_matrix_UB_33 0.0160114000
_diffrn_radiation_monochromator mirror
_diffrn_radiation_type MoK\a
_diffrn_radiation_wavelength 0.71073
_diffrn_reflns_av_R_equivalents 0.0974
_diffrn_reflns_av_unetI/netI 0.0912
_diffrn_reflns_Laue_measured_fraction_full 0.993
_diffrn_reflns_Laue_measured_fraction_max 0.993
_diffrn_reflns_limit_h_max 29
_diffrn_reflns_limit_h_min -16
_diffrn_reflns_limit_k_max 10
_diffrn_reflns_limit_k_min -9
_diffrn_reflns_limit_l_max 18
_diffrn_reflns_limit_l_min -9
_diffrn_reflns_number 8115
_diffrn_reflns_point_group_measured_fraction_full 0.993
_diffrn_reflns_point_group_measured_fraction_max 0.993
_diffrn_reflns_theta_full 25.500
_diffrn_reflns_theta_max 26.020
_diffrn_reflns_theta_min 3.262
_diffrn_source 'SuperNova (Mo) X-ray Source'
_exptl_absorpt_coefficient_mu 0.050
_exptl_absorpt_correction_T_max 1.00000
_exptl_absorpt_correction_T_min 0.71458
_exptl_absorpt_correction_type multi-scan
_exptl_absorpt_process_details
;
CrysAlisPro, Agilent Technologies,
Version 1.171.36.28 (release 01-02-2013 CrysAlis171 .NET)
(compiled Feb  1 2013,16:14:44)
Empirical absorption correction using spherical harmonics,
 implemented in SCALE3 ABSPACK scaling algorithm.
;
_exptl_crystal_colour 'clear light colourless'
_exptl_crystal_density_diffrn 1.067
_exptl_crystal_description block
_exptl_crystal_F_000 1040
_exptl_crystal_size_max 0.32
_exptl_crystal_size_mid 0.3
_exptl_crystal_size_min 0.26
_refine_diff_density_max 0.430
_refine_diff_density_min -0.168
_refine_diff_density_rms 0.045
_refine_ls_extinction_coef 0.0019(18)
_refine_ls_extinction_expression Fc^*^=kFc[1+0.001xFc^2^\l^3^/sin(2\q)]^-1/4^
_refine_ls_extinction_method 'SHELXL-2014/7 (Sheldrick 2014'
_refine_ls_goodness_of_fit_ref 1.044
_refine_ls_hydrogen_treatment constr
_refine_ls_matrix_type full
_refine_ls_number_parameters 184
_refine_ls_number_reflns 3023
_refine_ls_number_restraints 0
_refine_ls_restrained_S_all 1.044
_refine_ls_R_factor_all 0.2706
_refine_ls_R_factor_gt 0.1195
_refine_ls_shift/su_max 0.000
_refine_ls_shift/su_mean 0.000
_refine_ls_structure_factor_coef Fsqd
_refine_ls_weighting_details 'w=1/[\s^2^(Fo^2^)+(0.2000P)^2^] where P=(Fo^2^+2Fc^2^)/3'
_refine_ls_weighting_scheme calc
_refine_ls_wR_factor_gt 0.3209
_refine_ls_wR_factor_ref 0.4433
_reflns_Friedel_coverage 0.000
_reflns_Friedel_fraction_full .
_reflns_Friedel_fraction_max .
_reflns_number_gt 900
_reflns_number_total 3023
_reflns_threshold_expression 'I > 2\s(I)'
_cod_data_source_file c5cc01331c2.cif
_cod_data_source_block ck_194
_cod_original_cell_volume 3091.4(9)
_cod_database_code 7116995
_shelx_space_group_comment
;
The symmetry employed for this shelxl refinement is uniquely defined
by the following loop, which should always be used as a source of
symmetry information in preference to the above space-group names.
They are only intended as comments.
;
_reflns_odcompleteness_completeness 99.36
_reflns_odcompleteness_iscentric 1
_reflns_odcompleteness_theta 26.32
_olex2_refinement_description
;
1. Fixed Uiso
 At 1.2 times of:
  All B(H) groups, All C(H) groups
 At 1.5 times of:
  All C(H,H,H) groups
2.a Aromatic/amide H refined with riding coordinates:
 C6(H6), C7(H7), C8(H8), C9(H9), C10(H10)
2.b Idealised Me refined as rotating group:
 C3(H3A,H3B,H3C), C4(H4A,H4B,H4C)
2.c Boron cage BH refined with riding coordinates:
 B3(H3), B4(H4), B5(H5), B6(H6A), B7(H7A), B8(H8A), B10(H10A), B11(H11),
 B12(H12)
;
_shelx_shelxl_version_number 2014/7
_olex2_date_sample_data_collection 1410860405.72
_olex2_submission_special_instructions 'No special instructions were received'

loop_
_space_group_symop_operation_xyz
'x, y, z'
'-x+1/2, -y, z+1/2'
'x+1/2, -y+1/2, -z'
'-x, y+1/2, -z+1/2'
'-x, -y, -z'
'x-1/2, y, -z-1/2'
'-x-1/2, y-1/2, z'
'x, -y-1/2, z-1/2'

loop_
_atom_site_label
_atom_site_type_symbol
_atom_site_fract_x
_atom_site_fract_y
_atom_site_fract_z
_atom_site_U_iso_or_equiv
_atom_site_adp_type
_atom_site_occupancy
_atom_site_site_symmetry_order
_atom_site_calc_flag
_atom_site_refinement_flags_posn
_atom_site_refinement_flags_adp
_atom_site_refinement_flags_occupancy
_atom_site_disorder_assembly
_atom_site_disorder_group
C1 C 0.1389(3) 0.8958(6) 0.3748(4) 0.105(2) Uani 1 1 d . . . . .
C2 C 0.0892(3) 0.8559(7) 0.3042(4) 0.124(2) Uani 1 1 d . . . . .
C3 C 0.0722(4) 0.9836(9) 0.2447(5) 0.194(4) Uani 1 1 d . . . . .
H3A H 0.0338 0.9721 0.2319 0.291 Uiso 1 1 calc GR . . . .
H3B H 0.0930 0.9758 0.1918 0.291 Uiso 1 1 calc GR . . . .
H3C H 0.0786 1.0872 0.2711 0.291 Uiso 1 1 calc GR . . . .
C4 C 0.1662(3) 1.0603(6) 0.3741(5) 0.140(3) Uani 1 1 d . . . . .
H4A H 0.1387 1.1429 0.3686 0.210 Uiso 1 1 calc GR . . . .
H4B H 0.1912 1.0668 0.3259 0.210 Uiso 1 1 calc GR . . . .
H4C H 0.1861 1.0755 0.4274 0.210 Uiso 1 1 calc GR . . . .
C5 C 0.1498(3) 0.4628(5) 0.5160(3) 0.0938(17) Uani 1 1 d . . . . .
C6 C 0.1160(3) 0.3444(7) 0.5484(4) 0.121(2) Uani 1 1 d . . . . .
H6 H 0.0799 0.3397 0.5285 0.146 Uiso 1 1 calc R . . . .
C7 C 0.1328(4) 0.2322(8) 0.6088(5) 0.137(3) Uani 1 1 d . . . . .
H7 H 0.1082 0.1563 0.6305 0.164 Uiso 1 1 calc R . . . .
C8 C 0.1854(4) 0.2338(9) 0.6361(4) 0.137(3) Uani 1 1 d . . . . .
H8 H 0.1978 0.1569 0.6757 0.165 Uiso 1 1 calc R . . . .
C9 C 0.2198(3) 0.3476(8) 0.6055(5) 0.135(2) Uani 1 1 d . . . . .
H9 H 0.2562 0.3491 0.6241 0.162 Uiso 1 1 calc R . . . .
C10 C 0.2022(3) 0.4598(7) 0.5481(4) 0.115(2) Uani 1 1 d . . . . .
H10 H 0.2269 0.5387 0.5296 0.138 Uiso 1 1 calc R . . . .
B3 B 0.1503(3) 0.7670(8) 0.2921(5) 0.120(3) Uani 1 1 d . . . . .
H3 H 0.1782 0.7934 0.2376 0.145 Uiso 1 1 calc R . . . .
B4 B 0.1742(3) 0.7277(6) 0.3957(4) 0.097(2) Uani 1 1 d . . . . .
H4 H 0.2186 0.7289 0.4099 0.116 Uiso 1 1 calc R . . . .
B5 B 0.1264(3) 0.7975(6) 0.4707(4) 0.092(2) Uani 1 1 d . . . . .
H5 H 0.1386 0.8452 0.5346 0.110 Uiso 1 1 calc R . . . .
B6 B 0.0732(3) 0.8805(8) 0.4115(5) 0.121(3) Uani 1 1 d . . . . .
H6A H 0.0498 0.9851 0.4357 0.145 Uiso 1 1 calc R . . . .
B7 B 0.0883(4) 0.6595(8) 0.2776(5) 0.129(3) Uani 1 1 d . . . . .
H7A H 0.0748 0.6143 0.2137 0.155 Uiso 1 1 calc R . . . .
B8 B 0.1440(4) 0.5726(8) 0.3364(4) 0.118(3) Uani 1 1 d . . . . .
H8A H 0.1678 0.4695 0.3112 0.141 Uiso 1 1 calc R . . . .
B9 B 0.1292(3) 0.5908(6) 0.4479(4) 0.0881(19) Uani 1 1 d . . . . .
B10 B 0.0663(3) 0.6903(7) 0.4575(5) 0.108(2) Uani 1 1 d . . . . .
H10A H 0.0387 0.6656 0.5126 0.130 Uiso 1 1 calc R . . . .
B11 B 0.0412(4) 0.7319(10) 0.3532(7) 0.148(3) Uani 1 1 d . . . . .
H11 H -0.0031 0.7361 0.3392 0.178 Uiso 1 1 calc R . . . .
B12 B 0.0756(3) 0.5529(7) 0.3743(5) 0.120(3) Uani 1 1 d . . . . .
H12 H 0.0540 0.4359 0.3737 0.144 Uiso 1 1 calc R . . . .

loop_
_atom_site_aniso_label
_atom_site_aniso_U_11
_atom_site_aniso_U_22
_atom_site_aniso_U_33
_atom_site_aniso_U_23
_atom_site_aniso_U_13
_atom_site_aniso_U_12
C1 0.120(5) 0.087(3) 0.109(4) 0.018(3) 0.008(3) -0.002(3)
C2 0.126(5) 0.124(4) 0.120(5) 0.028(4) -0.012(4) -0.007(4)
C3 0.209(9) 0.203(7) 0.171(7) 0.075(6) -0.024(6) 0.027(7)
C4 0.174(7) 0.094(4) 0.153(5) 0.032(3) -0.004(5) -0.037(4)
C5 0.130(5) 0.070(3) 0.081(3) -0.008(3) 0.023(3) -0.004(3)
C6 0.138(6) 0.096(3) 0.130(5) 0.008(3) 0.020(4) -0.003(4)
C7 0.169(8) 0.100(4) 0.142(6) 0.035(4) 0.038(6) 0.017(5)
C8 0.192(9) 0.118(5) 0.102(4) 0.025(4) 0.040(6) 0.050(6)
C9 0.141(6) 0.126(4) 0.138(5) 0.040(4) -0.006(5) 0.009(5)
C10 0.138(6) 0.100(4) 0.106(4) 0.030(3) 0.007(4) 0.008(4)
B3 0.142(7) 0.116(5) 0.103(5) 0.014(4) 0.021(5) 0.029(5)
B4 0.100(5) 0.090(4) 0.101(4) 0.007(3) 0.003(4) 0.009(3)
B5 0.108(5) 0.077(3) 0.091(4) -0.003(3) 0.008(3) 0.003(3)
B6 0.127(7) 0.097(4) 0.139(6) 0.012(4) 0.021(6) 0.017(4)
B7 0.165(8) 0.113(5) 0.109(5) -0.007(4) -0.027(5) -0.020(5)
B8 0.170(8) 0.097(4) 0.086(4) 0.000(4) 0.001(5) 0.016(5)
B9 0.102(5) 0.076(3) 0.085(4) -0.004(3) 0.013(3) -0.002(3)
B10 0.098(5) 0.099(4) 0.127(5) 0.033(4) 0.024(4) 0.008(4)
B11 0.122(7) 0.143(6) 0.180(8) 0.039(6) -0.022(7) -0.020(6)
B12 0.136(6) 0.087(4) 0.138(6) 0.006(4) -0.029(5) -0.035(4)

loop_
_atom_type_symbol
_atom_type_description
_atom_type_scat_dispersion_real
_atom_type_scat_dispersion_imag
_atom_type_scat_source
C C 0.0033 0.0016 'International Tables Vol C Tables 4.2.6.8 and 6.1.1.4'
H H 0.0000 0.0000 'International Tables Vol C Tables 4.2.6.8 and 6.1.1.4'
B B 0.0013 0.0007 'International Tables Vol C Tables 4.2.6.8 and 6.1.1.4'

loop_
_geom_angle_atom_site_label_1
_geom_angle_atom_site_label_2
_geom_angle_atom_site_label_3
_geom_angle
_geom_angle_site_symmetry_1
_geom_angle_site_symmetry_3
C2 C1 B3 60.0(4) . .
C2 C1 B4 109.7(4) . .
C2 C1 B5 110.0(4) . .
C2 C1 B6 61.2(4) . .
C4 C1 C2 119.7(4) . .
C4 C1 B3 119.4(5) . .
C4 C1 B4 121.6(6) . .
C4 C1 B5 120.6(5) . .
C4 C1 B6 118.8(5) . .
B3 C1 B5 112.4(4) . .
B3 C1 B6 111.1(5) . .
B4 C1 B3 62.1(3) . .
B4 C1 B5 61.9(3) . .
B4 C1 B6 111.0(4) . .
B6 C1 B5 60.7(4) . .
C1 C2 B3 60.7(4) . .
C1 C2 B6 60.6(4) . .
C1 C2 B7 111.3(5) . .
C1 C2 B11 108.9(5) . .
C3 C2 C1 118.3(6) . .
C3 C2 B3 120.1(6) . .
C3 C2 B6 117.2(6) . .
C3 C2 B7 123.0(6) . .
C3 C2 B11 120.8(6) . .
B3 C2 B6 111.2(5) . .
B3 C2 B7 63.8(4) . .
B3 C2 B11 112.9(5) . .
B6 C2 B11 59.6(5) . .
B7 C2 B6 110.4(5) . .
B7 C2 B11 61.5(4) . .
C2 C3 H3A 109.5 . .
C2 C3 H3B 109.5 . .
C2 C3 H3C 109.5 . .
H3A C3 H3B 109.5 . .
H3A C3 H3C 109.5 . .
H3B C3 H3C 109.5 . .
C1 C4 H4A 109.5 . .
C1 C4 H4B 109.5 . .
C1 C4 H4C 109.5 . .
H4A C4 H4B 109.5 . .
H4A C4 H4C 109.5 . .
H4B C4 H4C 109.5 . .
C6 C5 B9 122.2(6) . .
C10 C5 C6 114.5(6) . .
C10 C5 B9 123.4(5) . .
C5 C6 H6 118.4 . .
C5 C6 C7 123.3(7) . .
C7 C6 H6 118.4 . .
C6 C7 H7 120.4 . .
C8 C7 C6 119.1(7) . .
C8 C7 H7 120.4 . .
C7 C8 H8 120.4 . .
C9 C8 C7 119.2(7) . .
C9 C8 H8 120.4 . .
C8 C9 H9 119.6 . .
C8 C9 C10 120.9(7) . .
C10 C9 H9 119.6 . .
C5 C10 H10 118.5 . .
C9 C10 C5 123.0(6) . .
C9 C10 H10 118.5 . .
C1 B3 H3 123.5 . .
C1 B3 B4 58.5(3) . .
C1 B3 B7 105.8(5) . .
C1 B3 B8 105.8(5) . .
C2 B3 C1 59.3(4) . .
C2 B3 H3 123.2 . .
C2 B3 B4 106.3(5) . .
C2 B3 B7 58.3(4) . .
C2 B3 B8 106.4(5) . .
B4 B3 H3 122.1 . .
B4 B3 B7 108.1(5) . .
B4 B3 B8 59.9(4) . .
B7 B3 H3 122.1 . .
B8 B3 H3 122.2 . .
B8 B3 B7 60.8(4) . .
C1 B4 B3 59.4(3) . .
C1 B4 H4 122.5 . .
C1 B4 B5 60.4(3) . .
C1 B4 B8 107.2(5) . .
C1 B4 B9 107.5(5) . .
B3 B4 H4 120.8 . .
B3 B4 B5 109.0(5) . .
B3 B4 B8 60.8(4) . .
B3 B4 B9 109.3(5) . .
B5 B4 H4 121.4 . .
B5 B4 B9 59.7(3) . .
B8 B4 H4 121.8 . .
B8 B4 B5 108.1(5) . .
B8 B4 B9 60.2(3) . .
B9 B4 H4 121.5 . .
C1 B5 B4 57.8(3) . .
C1 B5 H5 123.6 . .
C1 B5 B6 59.3(4) . .
C1 B5 B9 106.5(4) . .
C1 B5 B10 107.0(5) . .
B4 B5 H5 122.2 . .
B4 B5 B9 61.0(3) . .
B6 B5 B4 106.5(5) . .
B6 B5 H5 122.1 . .
B6 B5 B9 108.2(5) . .
B9 B5 H5 121.4 . .
B10 B5 B4 108.7(4) . .
B10 B5 H5 121.2 . .
B10 B5 B6 60.3(4) . .
B10 B5 B9 60.4(3) . .
C1 B6 C2 58.2(4) . .
C1 B6 B5 60.0(4) . .
C1 B6 H6A 122.7 . .
C1 B6 B10 107.2(5) . .
C1 B6 B11 107.9(6) . .
C2 B6 B5 107.0(5) . .
C2 B6 H6A 122.5 . .
C2 B6 B10 108.0(5) . .
B5 B6 H6A 121.6 . .
B5 B6 B10 59.8(4) . .
B10 B6 H6A 121.7 . .
B11 B6 C2 60.7(5) . .
B11 B6 B5 109.5(5) . .
B11 B6 H6A 120.4 . .
B11 B6 B10 61.1(4) . .
C2 B7 B3 58.0(4) . .
C2 B7 H7A 123.5 . .
C2 B7 B8 104.8(5) . .
C2 B7 B11 60.8(4) . .
C2 B7 B12 106.3(5) . .
B3 B7 H7A 122.5 . .
B3 B7 B8 59.2(4) . .
B8 B7 H7A 122.8 . .
B11 B7 B3 107.7(5) . .
B11 B7 H7A 121.3 . .
B11 B7 B8 107.4(6) . .
B11 B7 B12 59.3(5) . .
B12 B7 B3 107.1(5) . .
B12 B7 H7A 122.3 . .
B12 B7 B8 60.0(4) . .
B3 B8 B7 60.0(4) . .
B3 B8 H8A 121.8 . .
B3 B8 B9 108.6(4) . .
B3 B8 B12 107.2(5) . .
B4 B8 B3 59.3(4) . .
B4 B8 B7 107.0(5) . .
B4 B8 H8A 122.2 . .
B4 B8 B9 60.8(4) . .
B4 B8 B12 107.1(5) . .
B7 B8 H8A 122.2 . .
B9 B8 B7 107.8(5) . .
B9 B8 H8A 121.1 . .
B9 B8 B12 59.6(4) . .
B12 B8 B7 59.3(4) . .
B12 B8 H8A 122.6 . .
C5 B9 B4 122.4(5) . .
C5 B9 B5 122.5(4) . .
C5 B9 B8 121.8(4) . .
C5 B9 B10 122.7(5) . .
C5 B9 B12 123.1(5) . .
B5 B9 B4 59.3(3) . .
B5 B9 B8 106.7(4) . .
B5 B9 B12 106.0(4) . .
B8 B9 B4 59.0(4) . .
B10 B9 B4 106.3(4) . .
B10 B9 B5 59.2(3) . .
B10 B9 B8 107.6(5) . .
B10 B9 B12 59.1(4) . .
B12 B9 B4 106.4(4) . .
B12 B9 B8 60.5(4) . .
B5 B10 B6 59.9(4) . .
B5 B10 B9 60.4(3) . .
B5 B10 H10A 121.5 . .
B5 B10 B11 107.6(5) . .
B5 B10 B12 108.3(5) . .
B6 B10 B9 107.9(5) . .
B6 B10 H10A 122.8 . .
B6 B10 B11 58.8(4) . .
B9 B10 H10A 120.9 . .
B9 B10 B11 108.7(6) . .
B11 B10 H10A 122.0 . .
B12 B10 B6 106.4(5) . .
B12 B10 B9 60.7(4) . .
B12 B10 H10A 122.0 . .
B12 B10 B11 59.7(5) . .
C2 B11 B7 57.8(4) . .
C2 B11 B10 106.4(6) . .
C2 B11 H11 124.0 . .
C2 B11 B12 105.2(6) . .
B6 B11 C2 59.6(4) . .
B6 B11 B7 107.4(6) . .
B6 B11 B10 60.1(5) . .
B6 B11 H11 121.8 . .
B6 B11 B12 107.2(6) . .
B7 B11 B10 108.5(6) . .
B7 B11 H11 121.7 . .
B10 B11 H11 121.8 . .
B12 B11 B7 60.9(5) . .
B12 B11 B10 59.4(4) . .
B12 B11 H11 122.5 . .
B7 B12 B8 60.7(4) . .
B7 B12 H12 121.1 . .
B8 B12 H12 121.8 . .
B9 B12 B7 109.0(5) . .
B9 B12 B8 59.9(4) . .
B9 B12 H12 121.2 . .
B10 B12 B7 108.7(5) . .
B10 B12 B8 107.9(5) . .
B10 B12 B9 60.1(4) . .
B10 B12 B11 60.8(5) . .
B10 B12 H12 121.4 . .
B11 B12 B7 59.8(5) . .
B11 B12 B8 108.3(5) . .
B11 B12 B9 109.1(5) . .
B11 B12 H12 121.2 . .

loop_
_geom_bond_atom_site_label_1
_geom_bond_atom_site_label_2
_geom_bond_distance
_geom_bond_site_symmetry_2
C1 C2 1.658(8) .
C1 C4 1.513(7) .
C1 B3 1.681(9) .
C1 B4 1.666(7) .
C1 B5 1.712(7) .
C1 B6 1.699(9) .
C2 C3 1.457(8) .
C2 B3 1.669(9) .
C2 B6 1.709(10) .
C2 B7 1.674(9) .
C2 B11 1.727(10) .
C3 H3A 0.9600 .
C3 H3B 0.9600 .
C3 H3C 0.9600 .
C4 H4A 0.9600 .
C4 H4B 0.9600 .
C4 H4C 0.9600 .
C5 C6 1.371(7) .
C5 C10 1.368(8) .
C5 B9 1.571(8) .
C6 H6 0.9300 .
C6 C7 1.374(8) .
C7 H7 0.9300 .
C7 C8 1.348(9) .
C8 H8 0.9300 .
C8 C9 1.343(8) .
C9 H9 0.9300 .
C9 C10 1.350(8) .
C10 H10 0.9300 .
B3 H3 1.1000 .
B3 B4 1.727(9) .
B3 B7 1.766(11) .
B3 B8 1.751(9) .
B4 H4 1.1000 .
B4 B5 1.737(8) .
B4 B8 1.736(9) .
B4 B9 1.767(9) .
B5 H5 1.1000 .
B5 B6 1.724(10) .
B5 B9 1.744(7) .
B5 B10 1.723(9) .
B6 H6A 1.1000 .
B6 B10 1.732(9) .
B6 B11 1.709(12) .
B7 H7A 1.1000 .
B7 B8 1.781(10) .
B7 B11 1.739(12) .
B7 B12 1.757(10) .
B8 H8A 1.1000 .
B8 B9 1.758(8) .
B8 B12 1.770(11) .
B9 B10 1.744(9) .
B9 B12 1.754(9) .
B10 H10A 1.1000 .
B10 B11 1.750(12) .
B10 B12 1.725(10) .
B11 H11 1.1000 .
B11 B12 1.730(10) .
B12 H12 1.1000 .

loop_
_geom_torsion_atom_site_label_1
_geom_torsion_atom_site_label_2
_geom_torsion_atom_site_label_3
_geom_torsion_atom_site_label_4
_geom_torsion
_geom_torsion_site_symmetry_1
_geom_torsion_site_symmetry_2
_geom_torsion_site_symmetry_3
_geom_torsion_site_symmetry_4
C1 C2 B3 B4 36.2(4) . . . .
C1 C2 B3 B7 137.7(5) . . . .
C1 C2 B3 B8 98.9(5) . . . .
C1 C2 B6 B5 -36.5(4) . . . .
C1 C2 B6 B10 -99.5(5) . . . .
C1 C2 B6 B11 -139.6(5) . . . .
C1 C2 B7 B3 -39.0(5) . . . .
C1 C2 B7 B8 -1.3(7) . . . .
C1 C2 B7 B11 100.7(6) . . . .
C1 C2 B7 B12 61.3(7) . . . .
C1 C2 B11 B6 36.6(5) . . . .
C1 C2 B11 B7 -104.5(5) . . . .
C1 C2 B11 B10 -2.7(7) . . . .
C1 C2 B11 B12 -64.7(7) . . . .
C1 B3 B4 B5 35.8(4) . . . .
C1 B3 B4 B8 136.4(6) . . . .
C1 B3 B4 B9 99.4(5) . . . .
C1 B3 B7 C2 36.9(4) . . . .
C1 B3 B7 B8 -99.5(5) . . . .
C1 B3 B7 B11 0.6(6) . . . .
C1 B3 B7 B12 -61.9(6) . . . .
C1 B3 B8 B4 -37.7(5) . . . .
C1 B3 B8 B7 99.6(6) . . . .
C1 B3 B8 B9 -0.6(7) . . . .
C1 B3 B8 B12 62.3(6) . . . .
C1 B4 B5 B6 35.2(4) . . . .
C1 B4 B5 B9 137.2(5) . . . .
C1 B4 B5 B10 98.7(5) . . . .
C1 B4 B8 B3 38.4(5) . . . .
C1 B4 B8 B7 0.5(7) . . . .
C1 B4 B8 B9 -100.7(5) . . . .
C1 B4 B8 B12 -61.8(5) . . . .
C1 B4 B9 C5 -149.5(4) . . . .
C1 B4 B9 B5 -38.3(4) . . . .
C1 B4 B9 B8 100.1(5) . . . .
C1 B4 B9 B10 -0.9(6) . . . .
C1 B4 B9 B12 61.0(5) . . . .
C1 B5 B6 C2 35.7(4) . . . .
C1 B5 B6 B10 137.0(5) . . . .
C1 B5 B6 B11 99.9(6) . . . .
C1 B5 B9 C5 148.0(5) . . . .
C1 B5 B9 B4 36.8(4) . . . .
C1 B5 B9 B8 0.4(6) . . . .
C1 B5 B9 B10 -100.5(5) . . . .
C1 B5 B9 B12 -63.0(6) . . . .
C1 B5 B10 B6 -37.8(4) . . . .
C1 B5 B10 B9 99.7(4) . . . .
C1 B5 B10 B11 -2.2(6) . . . .
C1 B5 B10 B12 60.9(5) . . . .
C1 B6 B10 B5 38.2(5) . . . .
C1 B6 B10 B9 0.1(7) . . . .
C1 B6 B10 B11 -101.3(6) . . . .
C1 B6 B10 B12 -63.8(6) . . . .
C1 B6 B11 C2 -35.3(4) . . . .
C1 B6 B11 B7 -1.5(7) . . . .
C1 B6 B11 B10 100.2(5) . . . .
C1 B6 B11 B12 62.6(7) . . . .
C2 C1 B3 B4 -138.3(5) . . . .
C2 C1 B3 B7 -36.5(4) . . . .
C2 C1 B3 B8 -100.0(6) . . . .
C2 C1 B4 B3 37.7(5) . . . .
C2 C1 B4 B5 -102.7(5) . . . .
C2 C1 B4 B8 -1.3(6) . . . .
C2 C1 B4 B9 -64.7(5) . . . .
C2 C1 B5 B4 102.3(5) . . . .
C2 C1 B5 B6 -37.7(4) . . . .
C2 C1 B5 B9 64.0(5) . . . .
C2 C1 B5 B10 0.6(5) . . . .
C2 C1 B6 B5 139.0(4) . . . .
C2 C1 B6 B10 100.9(5) . . . .
C2 C1 B6 B11 36.4(5) . . . .
C2 B3 B4 C1 -36.6(4) . . . .
C2 B3 B4 B5 -0.8(6) . . . .
C2 B3 B4 B8 99.8(6) . . . .
C2 B3 B4 B9 62.8(5) . . . .
C2 B3 B7 B8 -136.5(5) . . . .
C2 B3 B7 B11 -36.4(5) . . . .
C2 B3 B7 B12 -98.9(6) . . . .
C2 B3 B8 B4 -99.6(5) . . . .
C2 B3 B8 B7 37.6(5) . . . .
C2 B3 B8 B9 -62.6(7) . . . .
C2 B3 B8 B12 0.4(6) . . . .
C2 B6 B10 B5 99.6(5) . . . .
C2 B6 B10 B9 61.5(6) . . . .
C2 B6 B10 B11 -40.0(6) . . . .
C2 B6 B10 B12 -2.4(7) . . . .
C2 B6 B11 B7 33.8(5) . . . .
C2 B6 B11 B10 135.5(6) . . . .
C2 B6 B11 B12 97.9(7) . . . .
C2 B7 B8 B3 -37.2(5) . . . .
C2 B7 B8 B4 0.5(7) . . . .
C2 B7 B8 B9 64.4(6) . . . .
C2 B7 B8 B12 100.6(6) . . . .
C2 B7 B11 B6 -34.6(5) . . . .
C2 B7 B11 B10 -98.1(6) . . . .
C2 B7 B11 B12 -135.0(5) . . . .
C2 B7 B12 B8 -98.0(5) . . . .
C2 B7 B12 B9 -61.5(7) . . . .
C2 B7 B12 B10 2.5(7) . . . .
C2 B7 B12 B11 40.0(5) . . . .
C2 B11 B12 B7 -38.3(5) . . . .
C2 B11 B12 B8 -0.5(8) . . . .
C2 B11 B12 B9 63.1(7) . . . .
C2 B11 B12 B10 100.3(6) . . . .
C3 C2 B3 C1 107.7(7) . . . .
C3 C2 B3 B4 143.9(6) . . . .
C3 C2 B3 B7 -114.6(7) . . . .
C3 C2 B3 B8 -153.4(6) . . . .
C3 C2 B6 C1 -108.8(7) . . . .
C3 C2 B6 B5 -145.3(6) . . . .
C3 C2 B6 B10 151.7(6) . . . .
C3 C2 B6 B11 111.5(7) . . . .
C3 C2 B7 B3 110.3(7) . . . .
C3 C2 B7 B8 148.0(7) . . . .
C3 C2 B7 B11 -110.0(8) . . . .
C3 C2 B7 B12 -149.4(7) . . . .
C3 C2 B11 B6 -105.5(7) . . . .
C3 C2 B11 B7 113.4(7) . . . .
C3 C2 B11 B10 -144.7(6) . . . .
C3 C2 B11 B12 153.2(7) . . . .
C4 C1 C2 C3 -1.7(9) . . . .
C4 C1 C2 B3 108.9(6) . . . .
C4 C1 C2 B6 -108.7(6) . . . .
C4 C1 C2 B7 149.2(6) . . . .
C4 C1 C2 B11 -144.9(6) . . . .
C4 C1 B3 C2 -109.3(6) . . . .
C4 C1 B3 B4 112.4(6) . . . .
C4 C1 B3 B7 -145.7(6) . . . .
C4 C1 B3 B8 150.7(5) . . . .
C4 C1 B4 B3 -109.1(6) . . . .
C4 C1 B4 B5 110.5(6) . . . .
C4 C1 B4 B8 -148.1(5) . . . .
C4 C1 B4 B9 148.4(5) . . . .
C4 C1 B5 B4 -111.9(7) . . . .
C4 C1 B5 B6 108.1(6) . . . .
C4 C1 B5 B9 -150.3(5) . . . .
C4 C1 B5 B10 146.4(5) . . . .
C4 C1 B6 C2 110.0(5) . . . .
C4 C1 B6 B5 -111.0(5) . . . .
C4 C1 B6 B10 -149.1(5) . . . .
C4 C1 B6 B11 146.4(5) . . . .
C5 C6 C7 C8 -2.2(10) . . . .
C5 B9 B10 B5 111.1(5) . . . .
C5 B9 B10 B6 149.0(5) . . . .
C5 B9 B10 B11 -148.8(5) . . . .
C5 B9 B10 B12 -111.9(6) . . . .
C5 B9 B12 B7 -147.6(5) . . . .
C5 B9 B12 B8 -110.8(6) . . . .
C5 B9 B12 B10 111.2(6) . . . .
C5 B9 B12 B11 148.7(6) . . . .
C6 C5 C10 C9 1.4(8) . . . .
C6 C5 B9 B4 -171.9(4) . . . .
C6 C5 B9 B5 116.3(6) . . . .
C6 C5 B9 B8 -100.8(7) . . . .
C6 C5 B9 B10 44.5(7) . . . .
C6 C5 B9 B12 -27.5(7) . . . .
C6 C7 C8 C9 1.8(11) . . . .
C7 C8 C9 C10 0.1(11) . . . .
C8 C9 C10 C5 -1.8(10) . . . .
C10 C5 C6 C7 0.6(8) . . . .
C10 C5 B9 B4 8.3(7) . . . .
C10 C5 B9 B5 -63.4(8) . . . .
C10 C5 B9 B8 79.4(7) . . . .
C10 C5 B9 B10 -135.2(6) . . . .
C10 C5 B9 B12 152.8(6) . . . .
B3 C1 C2 C3 -110.6(7) . . . .
B3 C1 C2 B6 142.5(5) . . . .
B3 C1 C2 B7 40.3(5) . . . .
B3 C1 C2 B11 106.2(5) . . . .
B3 C1 B4 B5 -140.4(5) . . . .
B3 C1 B4 B8 -39.0(5) . . . .
B3 C1 B4 B9 -102.5(5) . . . .
B3 C1 B5 B4 37.5(5) . . . .
B3 C1 B5 B6 -102.5(6) . . . .
B3 C1 B5 B9 -0.8(7) . . . .
B3 C1 B5 B10 -64.2(6) . . . .
B3 C1 B6 C2 -34.4(4) . . . .
B3 C1 B6 B5 104.5(4) . . . .
B3 C1 B6 B10 66.4(6) . . . .
B3 C1 B6 B11 2.0(6) . . . .
B3 C2 B6 C1 34.8(4) . . . .
B3 C2 B6 B5 -1.7(6) . . . .
B3 C2 B6 B10 -64.7(6) . . . .
B3 C2 B6 B11 -104.9(6) . . . .
B3 C2 B7 B8 37.7(5) . . . .
B3 C2 B7 B11 139.7(6) . . . .
B3 C2 B7 B12 100.3(6) . . . .
B3 C2 B11 B6 102.0(6) . . . .
B3 C2 B11 B7 -39.1(6) . . . .
B3 C2 B11 B10 62.8(7) . . . .
B3 C2 B11 B12 0.7(8) . . . .
B3 B4 B5 C1 -35.4(4) . . . .
B3 B4 B5 B6 -0.2(6) . . . .
B3 B4 B5 B9 101.8(5) . . . .
B3 B4 B5 B10 63.3(5) . . . .
B3 B4 B8 B7 -37.9(5) . . . .
B3 B4 B8 B9 -139.1(5) . . . .
B3 B4 B8 B12 -100.2(5) . . . .
B3 B4 B9 C5 147.5(5) . . . .
B3 B4 B9 B5 -101.2(5) . . . .
B3 B4 B9 B8 37.2(4) . . . .
B3 B4 B9 B10 -63.9(5) . . . .
B3 B4 B9 B12 -2.0(6) . . . .
B3 B7 B8 B4 37.6(5) . . . .
B3 B7 B8 B9 101.6(5) . . . .
B3 B7 B8 B12 137.7(5) . . . .
B3 B7 B11 C2 35.2(5) . . . .
B3 B7 B11 B6 0.6(7) . . . .
B3 B7 B11 B10 -62.9(6) . . . .
B3 B7 B11 B12 -99.8(5) . . . .
B3 B7 B12 B8 -37.2(5) . . . .
B3 B7 B12 B9 -0.7(7) . . . .
B3 B7 B12 B10 63.3(7) . . . .
B3 B7 B12 B11 100.8(6) . . . .
B3 B8 B9 C5 -147.7(6) . . . .
B3 B8 B9 B4 -36.4(5) . . . .
B3 B8 B9 B5 0.2(7) . . . .
B3 B8 B9 B10 62.4(6) . . . .
B3 B8 B9 B12 99.4(6) . . . .
B3 B8 B12 B7 37.6(5) . . . .
B3 B8 B12 B9 -101.9(5) . . . .
B3 B8 B12 B10 -64.3(6) . . . .
B3 B8 B12 B11 0.1(7) . . . .
B4 C1 C2 C3 -149.2(6) . . . .
B4 C1 C2 B3 -38.7(5) . . . .
B4 C1 C2 B6 103.8(5) . . . .
B4 C1 C2 B7 1.7(7) . . . .
B4 C1 C2 B11 67.6(6) . . . .
B4 C1 B3 C2 138.3(5) . . . .
B4 C1 B3 B7 101.8(5) . . . .
B4 C1 B3 B8 38.3(5) . . . .
B4 C1 B5 B6 -140.0(5) . . . .
B4 C1 B5 B9 -38.3(4) . . . .
B4 C1 B5 B10 -101.7(4) . . . .
B4 C1 B6 C2 -101.6(5) . . . .
B4 C1 B6 B5 37.4(4) . . . .
B4 C1 B6 B10 -0.7(7) . . . .
B4 C1 B6 B11 -65.2(6) . . . .
B4 B3 B7 C2 98.3(5) . . . .
B4 B3 B7 B8 -38.1(5) . . . .
B4 B3 B7 B11 62.0(6) . . . .
B4 B3 B7 B12 -0.6(7) . . . .
B4 B3 B8 B7 137.3(6) . . . .
B4 B3 B8 B9 37.0(5) . . . .
B4 B3 B8 B12 100.0(5) . . . .
B4 B5 B6 C1 -34.5(4) . . . .
B4 B5 B6 C2 1.1(6) . . . .
B4 B5 B6 B10 102.4(4) . . . .
B4 B5 B6 B11 65.4(6) . . . .
B4 B5 B9 C5 111.2(6) . . . .
B4 B5 B9 B8 -36.5(5) . . . .
B4 B5 B9 B10 -137.3(5) . . . .
B4 B5 B9 B12 -99.8(5) . . . .
B4 B5 B10 B6 -98.8(5) . . . .
B4 B5 B10 B9 38.7(4) . . . .
B4 B5 B10 B11 -63.2(6) . . . .
B4 B5 B10 B12 -0.1(6) . . . .
B4 B8 B9 C5 -111.3(6) . . . .
B4 B8 B9 B5 36.6(5) . . . .
B4 B8 B9 B10 98.8(4) . . . .
B4 B8 B9 B12 135.9(5) . . . .
B4 B8 B12 B7 100.0(5) . . . .
B4 B8 B12 B9 -39.5(4) . . . .
B4 B8 B12 B10 -1.9(6) . . . .
B4 B8 B12 B11 62.5(6) . . . .
B4 B9 B10 B5 -37.4(4) . . . .
B4 B9 B10 B6 0.5(6) . . . .
B4 B9 B10 B11 62.7(6) . . . .
B4 B9 B10 B12 99.6(4) . . . .
B4 B9 B12 B7 1.6(6) . . . .
B4 B9 B12 B8 38.5(4) . . . .
B4 B9 B12 B10 -99.5(4) . . . .
B4 B9 B12 B11 -62.1(6) . . . .
B5 C1 C2 C3 144.5(6) . . . .
B5 C1 C2 B3 -104.9(5) . . . .
B5 C1 C2 B6 37.5(4) . . . .
B5 C1 C2 B7 -64.6(6) . . . .
B5 C1 C2 B11 1.3(6) . . . .
B5 C1 B3 C2 100.9(5) . . . .
B5 C1 B3 B4 -37.4(5) . . . .
B5 C1 B3 B7 64.4(6) . . . .
B5 C1 B3 B8 0.9(7) . . . .
B5 C1 B4 B3 140.4(5) . . . .
B5 C1 B4 B8 101.4(5) . . . .
B5 C1 B4 B9 38.0(4) . . . .
B5 C1 B6 C2 -139.0(4) . . . .
B5 C1 B6 B10 -38.1(4) . . . .
B5 C1 B6 B11 -102.6(5) . . . .
B5 B4 B8 B3 102.1(5) . . . .
B5 B4 B8 B7 64.2(6) . . . .
B5 B4 B8 B9 -37.1(4) . . . .
B5 B4 B8 B12 1.9(6) . . . .
B5 B4 B9 C5 -111.3(5) . . . .
B5 B4 B9 B8 138.4(5) . . . .
B5 B4 B9 B10 37.3(4) . . . .
B5 B4 B9 B12 99.2(5) . . . .
B5 B6 B10 B9 -38.1(4) . . . .
B5 B6 B10 B11 -139.6(6) . . . .
B5 B6 B10 B12 -102.0(5) . . . .
B5 B6 B11 C2 -99.0(5) . . . .
B5 B6 B11 B7 -65.2(7) . . . .
B5 B6 B11 B10 36.5(5) . . . .
B5 B6 B11 B12 -1.1(8) . . . .
B5 B9 B10 B6 37.9(4) . . . .
B5 B9 B10 B11 100.1(5) . . . .
B5 B9 B10 B12 137.0(5) . . . .
B5 B9 B12 B7 63.6(6) . . . .
B5 B9 B12 B8 100.5(4) . . . .
B5 B9 B12 B10 -37.5(4) . . . .
B5 B9 B12 B11 -0.1(7) . . . .
B5 B10 B11 C2 3.0(7) . . . .
B5 B10 B11 B6 -36.1(5) . . . .
B5 B10 B11 B7 63.8(6) . . . .
B5 B10 B11 B12 101.3(5) . . . .
B5 B10 B12 B7 -63.1(6) . . . .
B5 B10 B12 B8 1.2(6) . . . .
B5 B10 B12 B9 38.6(4) . . . .
B5 B10 B12 B11 -100.2(5) . . . .
B6 C1 C2 C3 107.0(7) . . . .
B6 C1 C2 B3 -142.5(5) . . . .
B6 C1 C2 B7 -102.1(6) . . . .
B6 C1 C2 B11 -36.2(5) . . . .
B6 C1 B3 C2 34.9(4) . . . .
B6 C1 B3 B4 -103.4(5) . . . .
B6 C1 B3 B7 -1.5(6) . . . .
B6 C1 B3 B8 -65.1(6) . . . .
B6 C1 B4 B3 103.5(6) . . . .
B6 C1 B4 B5 -36.9(5) . . . .
B6 C1 B4 B8 64.5(6) . . . .
B6 C1 B4 B9 1.0(6) . . . .
B6 C1 B5 B4 140.0(5) . . . .
B6 C1 B5 B9 101.7(5) . . . .
B6 C1 B5 B10 38.3(4) . . . .
B6 C2 B3 C1 -34.7(4) . . . .
B6 C2 B3 B4 1.5(6) . . . .
B6 C2 B3 B7 103.0(5) . . . .
B6 C2 B3 B8 64.2(6) . . . .
B6 C2 B7 B3 -104.3(6) . . . .
B6 C2 B7 B8 -66.6(6) . . . .
B6 C2 B7 B11 35.3(5) . . . .
B6 C2 B7 B12 -4.0(7) . . . .
B6 C2 B11 B7 -141.1(6) . . . .
B6 C2 B11 B10 -39.3(5) . . . .
B6 C2 B11 B12 -101.3(6) . . . .
B6 B5 B9 C5 -149.6(6) . . . .
B6 B5 B9 B4 99.2(5) . . . .
B6 B5 B9 B8 62.7(6) . . . .
B6 B5 B9 B10 -38.1(5) . . . .
B6 B5 B9 B12 -0.6(6) . . . .
B6 B5 B10 B9 137.5(5) . . . .
B6 B5 B10 B11 35.6(5) . . . .
B6 B5 B10 B12 98.7(5) . . . .
B6 B10 B11 C2 39.1(5) . . . .
B6 B10 B11 B7 99.9(6) . . . .
B6 B10 B11 B12 137.4(6) . . . .
B6 B10 B12 B7 0.0(7) . . . .
B6 B10 B12 B8 64.2(6) . . . .
B6 B10 B12 B9 101.7(5) . . . .
B6 B10 B12 B11 -37.1(5) . . . .
B6 B11 B12 B7 -100.7(6) . . . .
B6 B11 B12 B8 -62.8(7) . . . .
B6 B11 B12 B9 0.7(8) . . . .
B6 B11 B12 B10 37.9(6) . . . .
B7 C2 B3 C1 -137.7(5) . . . .
B7 C2 B3 B4 -101.5(5) . . . .
B7 C2 B3 B8 -38.8(5) . . . .
B7 C2 B6 C1 103.6(5) . . . .
B7 C2 B6 B5 67.1(6) . . . .
B7 C2 B6 B10 4.1(7) . . . .
B7 C2 B6 B11 -36.1(5) . . . .
B7 C2 B11 B6 141.1(6) . . . .
B7 C2 B11 B10 101.8(6) . . . .
B7 C2 B11 B12 39.8(5) . . . .
B7 B3 B4 C1 -97.8(5) . . . .
B7 B3 B4 B5 -62.0(6) . . . .
B7 B3 B4 B8 38.6(5) . . . .
B7 B3 B4 B9 1.6(6) . . . .
B7 B3 B8 B4 -137.3(6) . . . .
B7 B3 B8 B9 -100.2(6) . . . .
B7 B3 B8 B12 -37.3(5) . . . .
B7 B8 B9 C5 148.8(5) . . . .
B7 B8 B9 B4 -99.9(5) . . . .
B7 B8 B9 B5 -63.3(6) . . . .
B7 B8 B9 B10 -1.1(6) . . . .
B7 B8 B9 B12 36.0(4) . . . .
B7 B8 B12 B9 -139.4(5) . . . .
B7 B8 B12 B10 -101.9(5) . . . .
B7 B8 B12 B11 -37.5(5) . . . .
B7 B11 B12 B8 37.9(5) . . . .
B7 B11 B12 B9 101.4(6) . . . .
B7 B11 B12 B10 138.6(6) . . . .
B8 B3 B4 C1 -136.4(6) . . . .
B8 B3 B4 B5 -100.6(5) . . . .
B8 B3 B4 B9 -37.0(4) . . . .
B8 B3 B7 C2 136.5(5) . . . .
B8 B3 B7 B11 100.1(6) . . . .
B8 B3 B7 B12 37.6(5) . . . .
B8 B4 B5 C1 -99.9(5) . . . .
B8 B4 B5 B6 -64.7(5) . . . .
B8 B4 B5 B9 37.3(4) . . . .
B8 B4 B5 B10 -1.1(6) . . . .
B8 B4 B9 C5 110.3(5) . . . .
B8 B4 B9 B5 -138.4(5) . . . .
B8 B4 B9 B10 -101.1(5) . . . .
B8 B4 B9 B12 -39.2(4) . . . .
B8 B7 B11 C2 97.6(5) . . . .
B8 B7 B11 B6 63.0(6) . . . .
B8 B7 B11 B10 -0.5(7) . . . .
B8 B7 B11 B12 -37.4(5) . . . .
B8 B7 B12 B9 36.5(4) . . . .
B8 B7 B12 B10 100.5(5) . . . .
B8 B7 B12 B11 138.0(6) . . . .
B8 B9 B10 B5 -99.4(5) . . . .
B8 B9 B10 B6 -61.5(6) . . . .
B8 B9 B10 B11 0.8(6) . . . .
B8 B9 B10 B12 37.7(4) . . . .
B8 B9 B12 B7 -36.9(5) . . . .
B8 B9 B12 B10 -138.0(4) . . . .
B8 B9 B12 B11 -100.5(6) . . . .
B9 C5 C6 C7 -179.2(5) . . . .
B9 C5 C10 C9 -178.8(5) . . . .
B9 B4 B5 C1 -137.2(5) . . . .
B9 B4 B5 B6 -102.0(5) . . . .
B9 B4 B5 B10 -38.4(4) . . . .
B9 B4 B8 B3 139.1(5) . . . .
B9 B4 B8 B7 101.2(6) . . . .
B9 B4 B8 B12 38.9(4) . . . .
B9 B5 B6 C1 -98.8(5) . . . .
B9 B5 B6 C2 -63.1(6) . . . .
B9 B5 B6 B10 38.2(4) . . . .
B9 B5 B6 B11 1.1(7) . . . .
B9 B5 B10 B6 -137.5(5) . . . .
B9 B5 B10 B11 -101.9(6) . . . .
B9 B5 B10 B12 -38.8(4) . . . .
B9 B8 B12 B7 139.4(5) . . . .
B9 B8 B12 B10 37.6(4) . . . .
B9 B8 B12 B11 101.9(6) . . . .
B9 B10 B11 C2 -61.0(7) . . . .
B9 B10 B11 B6 -100.0(5) . . . .
B9 B10 B11 B7 -0.2(7) . . . .
B9 B10 B11 B12 37.3(5) . . . .
B9 B10 B12 B7 -101.7(6) . . . .
B9 B10 B12 B8 -37.4(4) . . . .
B9 B10 B12 B11 -138.8(5) . . . .
B10 B5 B6 C1 -137.0(5) . . . .
B10 B5 B6 C2 -101.3(5) . . . .
B10 B5 B6 B11 -37.1(5) . . . .
B10 B5 B9 C5 -111.5(6) . . . .
B10 B5 B9 B4 137.3(5) . . . .
B10 B5 B9 B8 100.9(5) . . . .
B10 B5 B9 B12 37.5(5) . . . .
B10 B6 B11 C2 -135.5(6) . . . .
B10 B6 B11 B7 -101.7(6) . . . .
B10 B6 B11 B12 -37.6(5) . . . .
B10 B9 B12 B7 101.2(5) . . . .
B10 B9 B12 B8 138.0(4) . . . .
B10 B9 B12 B11 37.5(5) . . . .
B10 B11 B12 B7 -138.6(6) . . . .
B10 B11 B12 B8 -100.7(5) . . . .
B10 B11 B12 B9 -37.2(5) . . . .
B11 C2 B3 C1 -99.6(6) . . . .
B11 C2 B3 B4 -63.4(7) . . . .
B11 C2 B3 B7 38.1(6) . . . .
B11 C2 B3 B8 -0.7(7) . . . .
B11 C2 B6 C1 139.6(5) . . . .
B11 C2 B6 B5 103.2(5) . . . .
B11 C2 B6 B10 40.2(5) . . . .
B11 C2 B7 B3 -139.7(6) . . . .
B11 C2 B7 B8 -101.9(6) . . . .
B11 C2 B7 B12 -39.4(5) . . . .
B11 B6 B10 B5 139.6(6) . . . .
B11 B6 B10 B9 101.4(6) . . . .
B11 B6 B10 B12 37.6(6) . . . .
B11 B7 B8 B3 -100.6(5) . . . .
B11 B7 B8 B4 -63.0(7) . . . .
B11 B7 B8 B9 1.0(7) . . . .
B11 B7 B8 B12 37.1(5) . . . .
B11 B7 B12 B8 -138.0(6) . . . .
B11 B7 B12 B9 -101.5(6) . . . .
B11 B7 B12 B10 -37.6(6) . . . .
B11 B10 B12 B7 37.1(5) . . . .
B11 B10 B12 B8 101.4(6) . . . .
B11 B10 B12 B9 138.8(5) . . . .
B12 B7 B8 B3 -137.7(5) . . . .
B12 B7 B8 B4 -100.1(5) . . . .
B12 B7 B8 B9 -36.1(4) . . . .
B12 B7 B11 C2 135.0(5) . . . .
B12 B7 B11 B6 100.4(6) . . . .
B12 B7 B11 B10 36.9(5) . . . .
B12 B8 B9 C5 112.8(6) . . . .
B12 B8 B9 B4 -135.9(5) . . . .
B12 B8 B9 B5 -99.3(5) . . . .
B12 B8 B9 B10 -37.0(4) . . . .
B12 B9 B10 B5 -137.0(5) . . . .
B12 B9 B10 B6 -99.1(5) . . . .
B12 B9 B10 B11 -36.9(5) . . . .
B12 B10 B11 C2 -98.3(6) . . . .
B12 B10 B11 B6 -137.4(6) . . . .
B12 B10 B11 B7 -37.5(5) . . . .
